data_7034193
loop_
_publ_author_name
'Li, Zhongshu'
'Chen, Xiaodan'
'Bergeler, Maike'
'Reiher, Markus'
'Su, Cheng-Yong'
'Gr\"utzmacher, Hansj\"org'

_publ_section_title
;
 A stable phosphanyl phosphaketene and its reactivity.
;
_journal_issue 14
_journal_name_full 'Dalton transactions (Cambridge, England : 2003)'
_journal_page_first 6431
_journal_page_last 6438
_journal_paper_doi 10.1039/c4dt04012k
_journal_volume 44
_journal_year 2015
_chemical_formula_moiety 'C33 H46 N2 O P2'
_chemical_formula_sum 'C33 H46 N2 O P2'
_chemical_formula_weight 548.66
_space_group_crystal_system triclinic
_space_group_IT_number 2
_space_group_name_Hall '-P 1'
_space_group_name_H-M_alt 'P -1'
_symmetry_space_group_name_Hall '-P 1'
_symmetry_space_group_name_H-M 'P -1'
_atom_sites_solution_hydrogens difmap
_audit_creation_date 2015-01-29
_audit_creation_method
;
Olex2 1.2
(compiled 2015.01.26 svn.r3150 for OlexSys, GUI svn.r4998)
;
_audit_update_record
;
2015-02-07 deposited with the CCDC.
2015-02-25 downloaded from the CCDC.
;
_cell_angle_alpha 84.273(3)
_cell_angle_beta 72.479(3)
_cell_angle_gamma 76.618(3)
_cell_formula_units_Z 2
_cell_length_a 10.0689(11)
_cell_length_b 11.5642(12)
_cell_length_c 14.5238(16)
_cell_measurement_reflns_used 6587
_cell_measurement_temperature 100
_cell_measurement_theta_max 26.781
_cell_measurement_theta_min 2.876
_cell_volume 1568.1(3)
_computing_data_collection 'SMART (Bruker AXS, 2013)'
_computing_molecular_graphics 'Olex2 (Dolomanov et al., 2009)'
_computing_publication_material 'Olex2 (Dolomanov et al., 2009)'
_computing_structure_refinement 'ShelXL (Sheldrick, 2008)'
_computing_structure_solution 'ShelXS (Sheldrick, 2008)'
_diffrn_ambient_temperature 100.8
_diffrn_measured_fraction_theta_full 0.997
_diffrn_measured_fraction_theta_max 0.994
_diffrn_measurement_device_type 'Bruker APEX-II CCD'
_diffrn_radiation_type MoK\a
_diffrn_radiation_wavelength 0.71073
_diffrn_reflns_av_R_equivalents 0.0246
_diffrn_reflns_av_unetI/netI 0.0125
_diffrn_reflns_Laue_measured_fraction_full 0.997
_diffrn_reflns_Laue_measured_fraction_max 0.994
_diffrn_reflns_limit_h_max 12
_diffrn_reflns_limit_h_min -12
_diffrn_reflns_limit_k_max 14
_diffrn_reflns_limit_k_min -14
_diffrn_reflns_limit_l_max 18
_diffrn_reflns_limit_l_min -18
_diffrn_reflns_number 42934
_diffrn_reflns_point_group_measured_fraction_full 0.997
_diffrn_reflns_point_group_measured_fraction_max 0.994
_diffrn_reflns_theta_full 25.242
_diffrn_reflns_theta_max 26.441
_diffrn_reflns_theta_min 2.296
_exptl_absorpt_coefficient_mu 0.166
_exptl_crystal_colour 'metallic light yellow'
_exptl_crystal_colour_lustre metallic
_exptl_crystal_colour_modifier light
_exptl_crystal_colour_primary yellow
_exptl_crystal_density_diffrn 1.162
_exptl_crystal_description block
_exptl_crystal_F_000 592
_exptl_crystal_size_max 0.3
_exptl_crystal_size_mid 0.2
_exptl_crystal_size_min 0.2
_refine_diff_density_max 1.123
_refine_diff_density_min -0.220
_refine_diff_density_rms 0.048
_refine_ls_extinction_method none
_refine_ls_goodness_of_fit_ref 1.022
_refine_ls_hydrogen_treatment refall
_refine_ls_matrix_type full
_refine_ls_number_parameters 527
_refine_ls_number_reflns 6422
_refine_ls_number_restraints 0
_refine_ls_restrained_S_all 1.022
_refine_ls_R_factor_all 0.0398
_refine_ls_R_factor_gt 0.0364
_refine_ls_shift/su_max 0.001
_refine_ls_shift/su_mean 0.000
_refine_ls_structure_factor_coef Fsqd
_refine_ls_weighting_details 'w=1/[\s^2^(Fo^2^)+(0.0553P)^2^+0.8015P] where P=(Fo^2^+2Fc^2^)/3'
_refine_ls_weighting_scheme calc
_refine_ls_wR_factor_gt 0.0958
_refine_ls_wR_factor_ref 0.0985
_reflns_Friedel_coverage 0.000
_reflns_number_gt 5902
_reflns_number_total 6422
_reflns_threshold_expression 'I > 2\s(I)'
_cod_data_source_file c4dt04012k2.cif
_cod_data_source_block mo_ppco_ipr3_0m
_cod_depositor_comments 'Adding full bibliography for 7034191--7034195.cif.'
_cod_database_code 7034193
_shelxl_version_number 2014-3
_shelx_space_group_comment
;
The symmetry employed for this shelxl refinement is uniquely defined
by the following loop, which should always be used as a source of
symmetry information in preference to the above space-group names.
They are only intended as comments.
;
_olex2_refinement_description
;
;
_olex2_submission_special_instructions 'No special instructions were received'

loop_
_space_group_symop_operation_xyz
'x, y, z'
'-x, -y, -z'

loop_
_atom_site_label
_atom_site_type_symbol
_atom_site_fract_x
_atom_site_fract_y
_atom_site_fract_z
_atom_site_U_iso_or_equiv
_atom_site_adp_type
_atom_site_occupancy
_atom_site_site_symmetry_order
_atom_site_calc_flag
P1 P 0.47610(3) 0.59135(3) 0.34870(2) 0.01703(9) Uani 1 1 d
P2 P 0.50818(4) 0.64168(3) 0.48174(2) 0.01735(9) Uani 1 1 d
O3 O 0.53572(10) 0.87055(8) 0.48159(6) 0.0205(2) Uani 1 1 d
N4 N 0.53375(11) 0.71099(9) 0.28116(7) 0.0158(2) Uani 1 1 d
N5 N 0.55406(12) 1.01706(9) 0.32131(8) 0.0175(2) Uani 1 1 d
C6 C 0.27619(15) 0.63430(13) 0.38565(11) 0.0222(3) Uani 1 1 d
C7 C 0.42290(17) 0.76596(14) 0.11802(11) 0.0295(3) Uani 1 1 d
C8 C 0.23300(14) 0.78344(12) 0.50626(10) 0.0218(3) Uani 1 1 d
C9 C 0.53182(13) 0.79325(11) 0.42976(9) 0.0149(2) Uani 1 1 d
C10 C 0.29785(15) 1.19852(13) 0.34309(11) 0.0243(3) Uani 1 1 d
C11 C 0.58075(16) 0.72034(12) 0.10569(10) 0.0237(3) Uani 1 1 d
C12 C 0.56480(15) 1.12700(11) 0.26753(9) 0.0185(3) Uani 1 1 d
C13 C 0.77841(15) 0.64168(12) 0.17573(10) 0.0233(3) Uani 1 1 d
C14 C 0.21288(14) 0.75658(12) 0.42453(10) 0.0217(3) Uani 1 1 d
C15 C 0.82127(19) 0.66144(16) 0.00225(12) 0.0378(4) Uani 1 1 d
C16 C 0.53840(13) 0.81153(11) 0.32941(9) 0.0145(2) Uani 1 1 d
C17 C 0.63302(14) 0.68965(11) 0.18625(9) 0.0184(3) Uani 1 1 d
C18 C 0.85016(17) 0.96485(15) 0.10662(11) 0.0295(3) Uani 1 1 d
C19 C 0.54586(13) 0.91917(11) 0.28230(9) 0.0158(2) Uani 1 1 d
C20 C 0.67760(19) 0.70512(15) 0.01371(11) 0.0335(4) Uani 1 1 d
C21 C 0.70469(18) 1.25074(13) 0.15609(10) 0.0274(3) Uani 1 1 d
C22 C 0.20580(18) 1.30478(16) 0.40328(14) 0.0352(4) Uani 1 1 d
C23 C 0.83567(15) 0.60300(13) 0.26204(11) 0.0254(3) Uani 1 1 d
C24 C 0.18312(18) 0.90597(15) 0.54640(12) 0.0303(3) Uani 1 1 d
C25 C 0.31988(15) 0.69161(13) 0.55812(10) 0.0220(3) Uani 1 1 d
C26 C 0.82984(16) 1.04155(14) 0.19202(10) 0.0259(3) Uani 1 1 d
C27 C 0.87121(17) 0.62915(15) 0.08231(11) 0.0324(3) Uani 1 1 d
C28 C 0.13593(17) 0.84527(15) 0.36476(13) 0.0302(3) Uani 1 1 d
C29 C 0.2184(2) 1.16361(18) 0.27904(14) 0.0375(4) Uani 1 1 d
C30 C 0.45650(18) 1.32615(13) 0.23025(11) 0.0272(3) Uani 1 1 d
C31 C 0.69782(15) 1.14065(12) 0.20532(9) 0.0217(3) Uani 1 1 d
C32 C 0.96549(19) 1.08780(19) 0.17808(13) 0.0380(4) Uani 1 1 d
C33 C 0.9171(2) 0.69045(18) 0.28008(15) 0.0398(4) Uani 1 1 d
C34 C 0.44235(15) 1.21851(12) 0.28077(10) 0.0209(3) Uani 1 1 d
C35 C 0.58605(19) 1.34216(13) 0.16914(11) 0.0305(3) Uani 1 1 d
C36 C 0.3564(2) 0.66575(19) 0.10294(14) 0.0412(4) Uani 1 1 d
C37 C 0.9268(2) 0.47672(17) 0.25319(14) 0.0393(4) Uani 1 1 d
C1 C 0.3915(2) 0.87374(19) 0.05220(15) 0.0448(4) Uani 1 1 d
H19 H 0.5445(16) 0.9295(13) 0.2165(12) 0.016(4) Uiso 1 1 d
H23 H 0.7554(18) 0.6018(15) 0.3191(13) 0.026(4) Uiso 1 1 d
H30 H 0.377(2) 1.3886(17) 0.2389(13) 0.032(5) Uiso 1 1 d
H5 H 0.5404(17) 1.0163(14) 0.3825(13) 0.021(4) Uiso 1 1 d
H25A H 0.2823(17) 0.6169(15) 0.5765(12) 0.025(4) Uiso 1 1 d
H10 H 0.3107(17) 1.1340(15) 0.3890(12) 0.024(4) Uiso 1 1 d
H25B H 0.3279(18) 0.7210(16) 0.6130(13) 0.029(4) Uiso 1 1 d
H7 H 0.3822(18) 0.7901(15) 0.1846(13) 0.025(4) Uiso 1 1 d
H21 H 0.796(2) 1.2633(16) 0.1148(13) 0.031(4) Uiso 1 1 d
H18A H 0.860(2) 1.0140(17) 0.0477(14) 0.035(5) Uiso 1 1 d
H26 H 0.8141(18) 0.9905(15) 0.2513(13) 0.026(4) Uiso 1 1 d
H18B H 0.938(2) 0.9023(18) 0.0990(14) 0.038(5) Uiso 1 1 d
H18C H 0.768(2) 0.9265(16) 0.1148(13) 0.032(5) Uiso 1 1 d
H6A H 0.2495(18) 0.5743(16) 0.4343(13) 0.029(4) Uiso 1 1 d
H27 H 0.972(2) 0.5970(16) 0.0720(13) 0.032(5) Uiso 1 1 d
H6B H 0.2467(18) 0.6255(15) 0.3302(13) 0.028(4) Uiso 1 1 d
H32A H 0.993(2) 1.1260(17) 0.1163(15) 0.037(5) Uiso 1 1 d
H35 H 0.595(2) 1.4140(18) 0.1375(14) 0.040(5) Uiso 1 1 d
H20 H 0.643(2) 0.7253(17) -0.0404(15) 0.038(5) Uiso 1 1 d
H22A H 0.184(2) 1.3683(19) 0.3618(16) 0.045(6) Uiso 1 1 d
H15 H 0.884(2) 0.6531(17) -0.0597(15) 0.039(5) Uiso 1 1 d
H1A H 0.435(2) 0.938(2) 0.0609(15) 0.048(6) Uiso 1 1 d
H33A H 0.996(2) 0.6918(19) 0.2247(16) 0.048(6) Uiso 1 1 d
H37A H 0.879(2) 0.423(2) 0.2364(16) 0.049(6) Uiso 1 1 d
H22B H 0.254(2) 1.3305(19) 0.4419(16) 0.048(6) Uiso 1 1 d
H36A H 0.398(2) 0.635(2) 0.0423(18) 0.051(6) Uiso 1 1 d
H1B H 0.426(2) 0.8542(19) -0.0169(17) 0.046(6) Uiso 1 1 d
H29A H 0.199(2) 1.230(2) 0.2339(16) 0.048(6) Uiso 1 1 d
H1C H 0.285(3) 0.901(2) 0.0691(17) 0.061(7) Uiso 1 1 d
H29B H 0.126(2) 1.1503(17) 0.3181(14) 0.040(5) Uiso 1 1 d
H37B H 0.948(2) 0.4510(19) 0.3140(16) 0.049(6) Uiso 1 1 d
H37C H 1.014(2) 0.4745(19) 0.1999(16) 0.048(6) Uiso 1 1 d
H33B H 0.855(3) 0.775(2) 0.2917(17) 0.058(6) Uiso 1 1 d
H36B H 0.371(2) 0.598(2) 0.1491(16) 0.051(6) Uiso 1 1 d
H22C H 0.113(2) 1.2833(18) 0.4472(15) 0.041(5) Uiso 1 1 d
H33C H 0.951(2) 0.6631(19) 0.3377(16) 0.048(6) Uiso 1 1 d
H29C H 0.270(2) 1.0933(19) 0.2435(15) 0.043(5) Uiso 1 1 d
H32B H 1.042(3) 1.018(2) 0.1812(17) 0.057(6) Uiso 1 1 d
H32C H 0.953(2) 1.146(2) 0.2254(16) 0.051(6) Uiso 1 1 d
H28A H 0.156(3) 0.917(2) 0.3608(17) 0.061(7) Uiso 1 1 d
H36C H 0.252(3) 0.697(2) 0.1118(16) 0.056(6) Uiso 1 1 d
H28B H 0.157(3) 0.817(2) 0.2988(19) 0.065(7) Uiso 1 1 d
H24A H 0.257(3) 0.938(2) 0.5534(18) 0.069(7) Uiso 1 1 d
H28C H 0.035(3) 0.853(3) 0.389(2) 0.085(9) Uiso 1 1 d
H24B H 0.118(3) 0.907(2) 0.606(2) 0.072(8) Uiso 1 1 d
H24C H 0.136(3) 0.960(3) 0.510(2) 0.077(8) Uiso 1 1 d

loop_
_atom_site_aniso_label
_atom_site_aniso_U_11
_atom_site_aniso_U_22
_atom_site_aniso_U_33
_atom_site_aniso_U_23
_atom_site_aniso_U_13
_atom_site_aniso_U_12
P1 0.02025(17) 0.01291(16) 0.01856(18) -0.00298(12) -0.00532(13) -0.00404(12)
P2 0.02189(18) 0.01388(16) 0.01668(17) 0.00004(12) -0.00601(13) -0.00420(13)
O3 0.0313(5) 0.0162(4) 0.0169(5) -0.0024(3) -0.0104(4) -0.0055(4)
N4 0.0196(5) 0.0143(5) 0.0139(5) -0.0035(4) -0.0036(4) -0.0047(4)
N5 0.0258(6) 0.0155(5) 0.0134(5) 0.0003(4) -0.0076(4) -0.0066(4)
C6 0.0207(6) 0.0236(7) 0.0253(7) -0.0030(6) -0.0075(5) -0.0082(5)
C7 0.0313(8) 0.0364(8) 0.0211(7) 0.0003(6) -0.0121(6) -0.0024(6)
C8 0.0169(6) 0.0230(7) 0.0219(7) -0.0033(5) -0.0003(5) -0.0031(5)
C9 0.0153(6) 0.0128(5) 0.0165(6) -0.0011(4) -0.0050(5) -0.0021(4)
C10 0.0260(7) 0.0217(7) 0.0277(7) 0.0019(6) -0.0129(6) -0.0040(5)
C11 0.0302(7) 0.0223(7) 0.0186(7) -0.0039(5) -0.0074(6) -0.0038(6)
C12 0.0294(7) 0.0160(6) 0.0148(6) -0.0004(5) -0.0105(5) -0.0086(5)
C13 0.0235(7) 0.0234(7) 0.0209(7) -0.0060(5) -0.0033(5) -0.0029(5)
C14 0.0144(6) 0.0241(7) 0.0253(7) -0.0017(5) -0.0031(5) -0.0049(5)
C15 0.0409(9) 0.0440(10) 0.0185(7) -0.0089(7) 0.0041(7) -0.0028(7)
C16 0.0135(6) 0.0150(6) 0.0155(6) -0.0035(5) -0.0043(4) -0.0027(4)
C17 0.0232(6) 0.0159(6) 0.0151(6) -0.0054(5) -0.0027(5) -0.0042(5)
C18 0.0267(8) 0.0323(8) 0.0260(8) -0.0043(6) -0.0007(6) -0.0073(7)
C19 0.0156(6) 0.0187(6) 0.0137(6) -0.0022(5) -0.0046(5) -0.0033(5)
C20 0.0437(9) 0.0393(9) 0.0155(7) -0.0045(6) -0.0080(6) -0.0041(7)
C21 0.0406(9) 0.0281(8) 0.0172(7) 0.0020(6) -0.0065(6) -0.0180(7)
C22 0.0275(8) 0.0372(9) 0.0431(10) -0.0108(8) -0.0133(7) -0.0027(7)
C23 0.0190(7) 0.0318(8) 0.0231(7) -0.0049(6) -0.0040(6) -0.0015(6)
C24 0.0276(8) 0.0286(8) 0.0294(8) -0.0096(6) -0.0039(7) 0.0026(6)
C25 0.0242(7) 0.0244(7) 0.0159(6) -0.0017(5) -0.0021(5) -0.0065(5)
C26 0.0266(7) 0.0323(8) 0.0180(7) 0.0024(6) -0.0043(5) -0.0089(6)
C27 0.0267(8) 0.0368(9) 0.0262(8) -0.0084(6) 0.0006(6) 0.0000(7)
C28 0.0250(8) 0.0300(8) 0.0353(9) -0.0035(7) -0.0127(7) 0.0011(6)
C29 0.0406(10) 0.0405(10) 0.0411(10) -0.0050(8) -0.0176(8) -0.0184(8)
C30 0.0418(9) 0.0164(7) 0.0250(7) -0.0003(5) -0.0134(6) -0.0041(6)
C31 0.0316(7) 0.0235(7) 0.0144(6) -0.0003(5) -0.0089(5) -0.0114(6)
C32 0.0315(9) 0.0563(11) 0.0308(9) -0.0019(8) -0.0107(7) -0.0160(8)
C33 0.0359(9) 0.0485(11) 0.0429(10) -0.0001(8) -0.0199(8) -0.0133(8)
C34 0.0305(7) 0.0181(6) 0.0189(6) -0.0010(5) -0.0122(5) -0.0073(5)
C35 0.0552(10) 0.0182(7) 0.0220(7) 0.0035(6) -0.0126(7) -0.0149(7)
C36 0.0425(10) 0.0554(11) 0.0329(9) 0.0033(8) -0.0171(8) -0.0184(9)
C37 0.0365(9) 0.0383(9) 0.0355(9) -0.0044(7) -0.0097(8) 0.0072(8)
C1 0.0476(11) 0.0459(11) 0.0383(10) 0.0095(8) -0.0197(9) 0.0003(9)

loop_
_atom_type_symbol
_atom_type_description
_atom_type_scat_dispersion_real
_atom_type_scat_dispersion_imag
_atom_type_scat_source
C C 0.0033 0.0016 'International Tables Vol C Tables 4.2.6.8 and 6.1.1.4'
H H 0.0000 0.0000 'International Tables Vol C Tables 4.2.6.8 and 6.1.1.4'
N N 0.0061 0.0033 'International Tables Vol C Tables 4.2.6.8 and 6.1.1.4'
O O 0.0106 0.0060 'International Tables Vol C Tables 4.2.6.8 and 6.1.1.4'
P P 0.1023 0.0942 'International Tables Vol C Tables 4.2.6.8 and 6.1.1.4'

loop_
_geom_angle_atom_site_label_1
_geom_angle_atom_site_label_2
_geom_angle_atom_site_label_3
_geom_angle
N4 P1 P2 94.05(4)
N4 P1 C6 105.62(6)
C6 P1 P2 97.63(5)
C9 P2 P1 92.22(4)
C25 P2 P1 101.66(5)
C25 P2 C9 95.76(6)
C16 N4 P1 119.37(8)
C16 N4 C17 116.58(10)
C17 N4 P1 118.19(8)
C19 N5 C12 122.69(11)
C14 C6 P1 115.55(9)
C11 C7 C36 110.06(14)
C11 C7 C1 113.02(14)
C1 C7 C36 110.97(15)
C14 C8 C24 123.21(13)
C14 C8 C25 120.08(12)
C24 C8 C25 116.50(13)
O3 C9 P2 120.57(9)
O3 C9 C16 124.46(11)
C16 C9 P2 114.92(9)
C22 C10 C29 110.26(13)
C34 C10 C22 114.07(13)
C34 C10 C29 109.29(13)
C17 C11 C7 120.98(12)
C20 C11 C7 120.69(13)
C20 C11 C17 118.31(14)
C31 C12 N5 119.05(12)
C34 C12 N5 118.63(12)
C34 C12 C31 122.30(12)
C17 C13 C23 122.17(12)
C27 C13 C17 118.02(13)
C27 C13 C23 119.80(13)
C6 C14 C28 116.83(13)
C8 C14 C6 119.60(13)
C8 C14 C28 123.48(13)
C20 C15 C27 120.33(14)
N4 C16 C9 116.36(11)
C19 C16 N4 121.38(11)
C19 C16 C9 122.24(11)
C11 C17 N4 118.18(12)
C11 C17 C13 121.50(12)
C13 C17 N4 120.31(12)
N5 C19 C16 125.24(12)
C15 C20 C11 120.82(15)
C35 C21 C31 121.24(14)
C13 C23 C33 112.00(13)
C13 C23 C37 112.21(13)
C33 C23 C37 110.87(14)
C8 C25 P2 112.17(9)
C31 C26 C18 111.48(12)
C31 C26 C32 112.70(14)
C32 C26 C18 109.15(13)
C15 C27 C13 120.96(15)
C35 C30 C34 121.27(14)
C12 C31 C26 121.93(12)
C21 C31 C12 117.29(13)
C21 C31 C26 120.77(13)
C12 C34 C10 121.15(12)
C30 C34 C10 121.14(13)
C30 C34 C12 117.60(13)
C21 C35 C30 120.28(14)

loop_
_geom_bond_atom_site_label_1
_geom_bond_atom_site_label_2
_geom_bond_distance
P1 P2 2.2055(5)
P1 N4 1.7238(11)
P1 C6 1.8779(14)
P2 C9 1.8761(13)
P2 C25 1.8744(14)
O3 C9 1.2392(15)
N4 C16 1.4327(15)
N4 C17 1.4438(16)
N5 C12 1.4327(16)
N5 C19 1.3449(16)
C6 C14 1.5001(19)
C7 C11 1.515(2)
C7 C36 1.529(2)
C7 C1 1.526(2)
C8 C14 1.339(2)
C8 C24 1.503(2)
C8 C25 1.506(2)
C9 C16 1.4353(17)
C10 C22 1.527(2)
C10 C29 1.530(2)
C10 C34 1.520(2)
C11 C17 1.4048(19)
C11 C20 1.396(2)
C12 C31 1.4056(19)
C12 C34 1.404(2)
C13 C17 1.4072(19)
C13 C23 1.519(2)
C13 C27 1.396(2)
C14 C28 1.505(2)
C15 C20 1.382(3)
C15 C27 1.387(2)
C16 C19 1.3659(18)
C18 C26 1.533(2)
C21 C31 1.402(2)
C21 C35 1.378(2)
C23 C33 1.526(2)
C23 C37 1.529(2)
C26 C31 1.517(2)
C26 C32 1.531(2)
C30 C34 1.3946(19)
C30 C35 1.380(2)
